data_7234190
loop_
_publ_author_name
'Yoshinori Yamanoi'
'Kazuhiro Takahashi'
'Takeshi Hamada'
'Norikazu Ohshima'
'Masashi Kurashina'
'Yohei Hattori'
'Tetsuro Kusamoto'
'Ryota Sakamoto'
'Mariko Miyachi'
'Hiroshi Nishihara'

_publ_section_title
;
 Synthesis, characterization, and physical properties of
 oligo(1-(N,N-dimethylamino)pyrrole)s and their doped forms, precursors of
 candidates for molecular flat-band ferromagnets
;
_journal_name_full 'Journal of Materials Chemistry C'
_journal_page_first 4316
_journal_page_last 4320
_journal_paper_doi 10.1039/C4TC02941K
_journal_volume 3
_journal_year 2015
_chemical_formula_moiety 'C18 H26 N6'
_chemical_formula_sum 'C18 H26 N6'
_chemical_formula_weight 326.45
_space_group_IT_number 14
_space_group_name_Hall '-P 2ybc'
_space_group_name_H-M_alt 'P 1 21/c 1'
_symmetry_cell_setting monoclinic
_symmetry_Int_Tables_number 14
_symmetry_space_group_name_Hall '-P 2ybc'
_symmetry_space_group_name_H-M 'P 1 21/c 1'
_atom_sites_solution_hydrogens geom
_atom_sites_solution_primary direct
_atom_sites_solution_secondary difmap
_cell_angle_alpha 90
_cell_angle_beta 91.4630(10)
_cell_angle_gamma 90
_cell_formula_units_Z 4
_cell_length_a 14.8107(13)
_cell_length_b 7.9825(5)
_cell_length_c 15.3064(11)
_cell_measurement_temperature 103
_cell_volume 1809.0(2)
_computing_structure_refinement 'SHELXL-97 (Sheldrick, 1997)'
_diffrn_ambient_temperature 103
_diffrn_detector_area_resol_mean 28.57
_diffrn_measured_fraction_theta_full 0.995
_diffrn_measured_fraction_theta_max 0.995
_diffrn_measurement_device_type 'Rigaku Saturn'
_diffrn_measurement_method \w
_diffrn_radiation_monochromator graphite
_diffrn_radiation_type MoK\a
_diffrn_radiation_wavelength 0.7107
_diffrn_reflns_av_R_equivalents 0.0267
_diffrn_reflns_av_unetI/netI 0.0303
_diffrn_reflns_limit_h_max 18
_diffrn_reflns_limit_h_min -19
_diffrn_reflns_limit_k_max 10
_diffrn_reflns_limit_k_min -10
_diffrn_reflns_limit_l_max 19
_diffrn_reflns_limit_l_min -15
_diffrn_reflns_number 13892
_diffrn_reflns_theta_full 27.5
_diffrn_reflns_theta_max 27.5
_diffrn_reflns_theta_min 3.03
_exptl_absorpt_coefficient_mu 0.075
_exptl_absorpt_correction_type none
_exptl_crystal_colour colorless
_exptl_crystal_density_diffrn 1.199
_exptl_crystal_density_method 'not measured'
_exptl_crystal_description platelet
_exptl_crystal_F_000 704
_exptl_crystal_size_max 0.40
_exptl_crystal_size_mid 0.30
_exptl_crystal_size_min 0.20
_refine_diff_density_max 0.221
_refine_diff_density_min -0.277
_refine_diff_density_rms 0.045
_refine_ls_extinction_method none
_refine_ls_goodness_of_fit_ref 1.165
_refine_ls_hydrogen_treatment constr
_refine_ls_matrix_type full
_refine_ls_number_parameters 217
_refine_ls_number_reflns 4139
_refine_ls_number_restraints 0
_refine_ls_restrained_S_all 1.165
_refine_ls_R_factor_all 0.0576
_refine_ls_R_factor_gt 0.047
_refine_ls_shift/su_max 0
_refine_ls_shift/su_mean 0
_refine_ls_structure_factor_coef Fsqd
_refine_ls_weighting_details 'calc w=1/[\s^2^(Fo^2^)+(0.0566P)^2^+0.2371P] where P=(Fo^2^+2Fc^2^)/3'
_refine_ls_weighting_scheme calc
_refine_ls_wR_factor_gt 0.1117
_refine_ls_wR_factor_ref 0.12
_reflns_number_gt 3410
_reflns_number_total 4139
_reflns_threshold_expression >2sigma(I)
_cod_data_source_file J-Mater-Chem-C-2015-3-4316.cif
_cod_data_source_block 2
_cod_database_code 7234190

loop_
_symmetry_equiv_pos_as_xyz
'x, y, z'
'-x, y+1/2, -z+1/2'
'-x, -y, -z'
'x, -y-1/2, z-1/2'

loop_
_atom_site_label
_atom_site_type_symbol
_atom_site_fract_x
_atom_site_fract_y
_atom_site_fract_z
_atom_site_U_iso_or_equiv
_atom_site_adp_type
_atom_site_occupancy
_atom_site_symmetry_multiplicity
_atom_site_calc_flag
_atom_site_refinement_flags
_atom_site_disorder_assembly
_atom_site_disorder_group
N1 N 0.53795(7) -0.12509(13) -0.09589(7) 0.0182(2) Uani 1 1 d . . .
N5 N 0.80696(7) 0.01402(13) 0.15330(7) 0.0203(2) Uani 1 1 d . . .
N2 N 0.58339(7) -0.10141(13) -0.17527(7) 0.0179(2) Uani 1 1 d . . .
N6 N 0.85437(7) 0.16266(13) 0.13365(7) 0.0184(2) Uani 1 1 d . . .
N3 N 0.81666(7) -0.02244(13) -0.05553(7) 0.0209(3) Uani 1 1 d . . .
N4 N 0.75006(7) 0.10359(12) -0.05566(7) 0.0168(2) Uani 1 1 d . . .
C1 C 0.44669(9) -0.05632(18) -0.10295(9) 0.0251(3) Uani 1 1 d . . .
H1A H 0.4497 0.0603 -0.1179 0.038 Uiso 1 1 calc R . .
H1B H 0.4175 -0.0686 -0.048 0.038 Uiso 1 1 calc R . .
H1C H 0.4129 -0.1154 -0.1475 0.038 Uiso 1 1 calc R . .
C12 C 0.75933(8) 0.23868(15) -0.00020(8) 0.0173(3) Uani 1 1 d . . .
C6 C 0.65105(9) 0.01528(15) -0.18501(8) 0.0180(3) Uani 1 1 d . . .
C5 C 0.67903(9) 0.00184(16) -0.27004(8) 0.0220(3) Uani 1 1 d . . .
H5 H 0.7238 0.0655 -0.2956 0.026 Uiso 1 1 calc R . .
C2 C 0.53626(9) -0.30289(17) -0.07299(9) 0.0253(3) Uani 1 1 d . . .
H2A H 0.597 -0.3449 -0.0688 0.038 Uiso 1 1 calc R . .
H2B H 0.503 -0.3637 -0.1173 0.038 Uiso 1 1 calc R . .
H2C H 0.5077 -0.3168 -0.0179 0.038 Uiso 1 1 calc R . .
C10 C 0.64238(9) 0.28363(16) -0.09411(8) 0.0191(3) Uani 1 1 d . . .
H10 H 0.5929 0.3337 -0.1222 0.023 Uiso 1 1 calc R . .
C16 C 0.89380(9) 0.39451(16) 0.06582(9) 0.0242(3) Uani 1 1 d . . .
H16 H 0.8964 0.4821 0.0259 0.029 Uiso 1 1 calc R . .
C15 C 0.83413(8) 0.26313(15) 0.06222(8) 0.0180(3) Uani 1 1 d . . .
C9 C 0.67882(8) 0.13114(15) -0.11465(8) 0.0167(3) Uani 1 1 d . . .
C4 C 0.62748(9) -0.12579(17) -0.31137(8) 0.0239(3) Uani 1 1 d . . .
H4 H 0.6325 -0.1617 -0.3688 0.029 Uiso 1 1 calc R . .
C7 C 0.88054(10) 0.0055(2) -0.12522(10) 0.0350(4) Uani 1 1 d . . .
H7A H 0.9033 0.118 -0.1215 0.052 Uiso 1 1 calc R . .
H7B H 0.8505 -0.0108 -0.1809 0.052 Uiso 1 1 calc R . .
H7C H 0.9298 -0.0722 -0.119 0.052 Uiso 1 1 calc R . .
C14 C 0.86746(10) -0.13036(17) 0.14960(9) 0.0260(3) Uani 1 1 d . . .
H14A H 0.8932 -0.1365 0.0928 0.039 Uiso 1 1 calc R . .
H14B H 0.834 -0.2309 0.1605 0.039 Uiso 1 1 calc R . .
H14C H 0.9149 -0.1184 0.1931 0.039 Uiso 1 1 calc R . .
C17 C 0.95069(9) 0.37418(17) 0.14059(9) 0.0264(3) Uani 1 1 d . . .
H17 H 0.9971 0.4456 0.1588 0.032 Uiso 1 1 calc R . .
C11 C 0.69276(9) 0.35153(16) -0.02306(8) 0.0192(3) Uani 1 1 d . . .
H11 H 0.6827 0.4544 0.0036 0.023 Uiso 1 1 calc R . .
C8 C 0.77815(10) -0.19001(16) -0.05537(10) 0.0292(3) Uani 1 1 d . . .
H8A H 0.737 -0.1999 -0.0082 0.044 Uiso 1 1 calc R . .
H8B H 0.8257 -0.271 -0.048 0.044 Uiso 1 1 calc R . .
H8C H 0.7464 -0.2098 -0.1099 0.044 Uiso 1 1 calc R . .
C3 C 0.56873(9) -0.18707(16) -0.25161(8) 0.0219(3) Uani 1 1 d . . .
H3 H 0.5265 -0.2717 -0.2612 0.026 Uiso 1 1 calc R . .
C18 C 0.92505(9) 0.23052(17) 0.18115(9) 0.0228(3) Uani 1 1 d . . .
H18 H 0.9509 0.1863 0.2321 0.027 Uiso 1 1 calc R . .
C13 C 0.76623(10) 0.02800(18) 0.23915(9) 0.0267(3) Uani 1 1 d . . .
H13A H 0.7269 0.1236 0.2398 0.04 Uiso 1 1 calc R . .
H13B H 0.813 0.0411 0.2833 0.04 Uiso 1 1 calc R . .
H13C H 0.7321 -0.0715 0.2507 0.04 Uiso 1 1 calc R . .

loop_
_atom_site_aniso_label
_atom_site_aniso_U_11
_atom_site_aniso_U_22
_atom_site_aniso_U_33
_atom_site_aniso_U_23
_atom_site_aniso_U_13
_atom_site_aniso_U_12
N1 0.0211(5) 0.0180(5) 0.0156(5) 0.0022(4) 0.0007(4) 0.0000(4)
N5 0.0218(6) 0.0181(5) 0.0209(5) 0.0024(4) -0.0003(4) -0.0010(4)
N2 0.0205(5) 0.0190(5) 0.0142(5) -0.0007(4) -0.0004(4) -0.0005(4)
N6 0.0191(5) 0.0172(5) 0.0187(5) 0.0000(4) -0.0022(4) 0.0001(4)
N3 0.0195(6) 0.0180(5) 0.0251(6) -0.0025(4) 0.0006(4) 0.0052(4)
N4 0.0182(5) 0.0145(5) 0.0177(5) -0.0006(4) -0.0006(4) 0.0020(4)
C1 0.0253(7) 0.0258(7) 0.0243(7) 0.0042(5) 0.0022(6) 0.0059(6)
C12 0.0198(6) 0.0150(6) 0.0172(6) -0.0006(5) 0.0012(5) -0.0019(5)
C6 0.0205(6) 0.0161(6) 0.0175(6) 0.0006(5) -0.0013(5) 0.0014(5)
C5 0.0270(7) 0.0208(6) 0.0181(6) 0.0008(5) 0.0025(5) -0.0003(5)
C2 0.0265(7) 0.0208(7) 0.0284(7) 0.0056(5) 0.0003(6) 0.0010(6)
C10 0.0207(6) 0.0180(6) 0.0185(6) 0.0018(5) -0.0017(5) 0.0012(5)
C16 0.0259(7) 0.0201(6) 0.0262(7) 0.0003(5) -0.0039(6) -0.0023(5)
C15 0.0201(6) 0.0173(6) 0.0166(6) -0.0011(5) -0.0016(5) 0.0030(5)
C9 0.0180(6) 0.0173(6) 0.0149(6) 0.0013(5) -0.0003(5) -0.0015(5)
C4 0.0320(7) 0.0240(7) 0.0157(6) -0.0036(5) -0.0011(5) 0.0019(6)
C7 0.0263(8) 0.0458(9) 0.0333(8) -0.0024(7) 0.0091(6) 0.0081(7)
C14 0.0290(7) 0.0205(6) 0.0282(7) 0.0010(5) -0.0053(6) 0.0034(6)
C17 0.0250(7) 0.0229(7) 0.0307(7) -0.0041(6) -0.0072(6) -0.0033(6)
C11 0.0231(6) 0.0150(6) 0.0195(6) -0.0007(5) -0.0010(5) 0.0019(5)
C8 0.0350(8) 0.0166(6) 0.0354(8) -0.0037(6) -0.0099(7) 0.0053(6)
C3 0.0264(7) 0.0200(6) 0.0191(6) -0.0041(5) -0.0042(5) -0.0008(5)
C18 0.0231(7) 0.0232(7) 0.0217(7) -0.0030(5) -0.0060(5) 0.0014(5)
C13 0.0274(7) 0.0311(8) 0.0217(7) 0.0033(6) 0.0018(6) -0.0007(6)

loop_
_atom_type_symbol
_atom_type_description
_atom_type_scat_dispersion_real
_atom_type_scat_dispersion_imag
_atom_type_scat_source
C C 0.0033 0.0016 'International Tables Vol C Tables 4.2.6.8 and 6.1.1.4'
H H 0 0 'International Tables Vol C Tables 4.2.6.8 and 6.1.1.4'
N N 0.0061 0.0033 'International Tables Vol C Tables 4.2.6.8 and 6.1.1.4'

loop_
_geom_angle_atom_site_label_1
_geom_angle_atom_site_label_2
_geom_angle_atom_site_label_3
_geom_angle
_geom_angle_site_symmetry_1
_geom_angle_site_symmetry_3
N2 N1 C1 110.21(9) . .
N2 N1 C2 110.27(10) . .
C1 N1 C2 111.17(11) . .
N6 N5 C14 110.17(10) . .
N6 N5 C13 110.18(10) . .
C14 N5 C13 111.21(10) . .
C3 N2 C6 110.22(10) . .
C3 N2 N1 126.74(11) . .
C6 N2 N1 123.04(10) . .
C18 N6 C15 109.72(11) . .
C18 N6 N5 126.52(11) . .
C15 N6 N5 123.76(10) . .
N4 N3 C8 112.47(10) . .
N4 N3 C7 110.87(10) . .
C8 N3 C7 113.78(12) . .
C12 N4 C9 109.81(10) . .
C12 N4 N3 119.97(10) . .
C9 N4 N3 129.37(10) . .
C11 C12 N4 107.26(11) . .
C11 C12 C15 127.41(11) . .
N4 C12 C15 124.83(11) . .
N2 C6 C5 106.62(11) . .
N2 C6 C9 122.42(11) . .
C5 C6 C9 130.89(12) . .
C6 C5 C4 107.84(12) . .
C9 C10 C11 108.31(11) . .
C15 C16 C17 108.36(12) . .
C16 C15 N6 106.58(11) . .
C16 C15 C12 127.36(12) . .
N6 C15 C12 125.91(11) . .
C10 C9 N4 106.77(10) . .
C10 C9 C6 128.46(12) . .
N4 C9 C6 124.77(11) . .
C3 C4 C5 107.70(12) . .
C18 C17 C16 107.35(12) . .
C12 C11 C10 107.83(11) . .
N2 C3 C4 107.62(11) . .
C17 C18 N6 107.99(12) . .
N1 C1 H1A 109.5 . .
N1 C1 H1B 109.5 . .
N1 C1 H1C 109.4 . .
H1A C1 H1B 109.4 . .
H1A C1 H1C 109.5 . .
H1B C1 H1C 109.5 . .
C6 C5 H5 126.1 . .
H5 C5 C4 126.1 . .
N1 C2 H2A 109.5 . .
N1 C2 H2B 109.5 . .
N1 C2 H2C 109.5 . .
H2A C2 H2B 109.5 . .
H2A C2 H2C 109.5 . .
H2B C2 H2C 109.4 . .
H10 C10 C9 125.8 . .
H10 C10 C11 125.9 . .
H16 C16 C15 125.9 . .
H16 C16 C17 125.8 . .
C5 C4 H4 126.2 . .
H4 C4 C3 126.1 . .
N3 C7 H7A 109.4 . .
N3 C7 H7B 109.5 . .
N3 C7 H7C 109.5 . .
H7A C7 H7B 109.5 . .
H7A C7 H7C 109.5 . .
H7B C7 H7C 109.5 . .
N5 C14 H14A 109.5 . .
N5 C14 H14B 109.4 . .
N5 C14 H14C 109.5 . .
H14A C14 H14B 109.5 . .
H14A C14 H14C 109.4 . .
H14B C14 H14C 109.5 . .
C16 C17 H17 126.4 . .
H17 C17 C18 126.3 . .
C12 C11 H11 126.1 . .
C10 C11 H11 126.1 . .
N3 C8 H8A 109.5 . .
N3 C8 H8B 109.4 . .
N3 C8 H8C 109.5 . .
H8A C8 H8B 109.5 . .
H8A C8 H8C 109.5 . .
H8B C8 H8C 109.4 . .
N2 C3 H3 126.2 . .
C4 C3 H3 126.2 . .
N6 C18 H18 126.0 . .
C17 C18 H18 126.0 . .
N5 C13 H13A 109.5 . .
N5 C13 H13B 109.5 . .
N5 C13 H13C 109.5 . .
H13A C13 H13B 109.4 . .
H13A C13 H13C 109.5 . .
H13B C13 H13C 109.5 . .

loop_
_geom_bond_atom_site_label_1
_geom_bond_atom_site_label_2
_geom_bond_distance
_geom_bond_site_symmetry_2
N1 N2 1.4166(14) .
N1 C1 1.4603(16) .
N1 C2 1.4623(16) .
N5 N6 1.4149(15) .
N5 C14 1.4619(17) .
N5 C13 1.4641(17) .
N2 C3 1.3663(16) .
N2 C6 1.3791(16) .
N6 C18 1.3707(16) .
N6 C15 1.3826(16) .
N3 N4 1.4088(14) .
N3 C8 1.4542(17) .
N3 C7 1.4609(18) .
N4 C12 1.3771(15) .
N4 C9 1.3886(15) .
C12 C11 1.3742(18) .
C12 C15 1.4575(17) .
C6 C5 1.3801(17) .
C6 C9 1.4703(17) .
C5 C4 1.4130(19) .
C2 H2A 0.961 .
C2 H2B 0.960 .
C2 H2C 0.959 .
C10 H10 0.930 .
C10 C9 1.3712(17) .
C10 C11 1.4114(18) .
C16 H16 0.930 .
C16 C15 1.3716(18) .
C16 C17 1.4130(19) .
C4 H4 0.929 .
C4 C3 1.3688(19) .
C7 H7A 0.960 .
C7 H7B 0.960 .
C7 H7C 0.960 .
C14 H14A 0.959 .
C14 H14B 0.960 .
C14 H14C 0.960 .
C17 H17 0.930 .
C17 C18 1.3627(19) .
C11 H11 0.931 .
C8 H8A 0.960 .
C8 H8B 0.961 .
C8 H8C 0.961 .
C3 H3 0.930 .
C18 H18 0.930 .
C13 H13A 0.960 .
C13 H13B 0.961 .
C13 H13C 0.960 .
